data_2200189
loop_
_publ_author_name
'Ohba, Shigeru'
'Nagata, Takushi'
'Yamada, Tohru'

_publ_section_title
;(--)~D~-Aquabromo{3,3'-[(1<i>R</i>,2<i>R</i>)-1,2-bis(2,4,6-trimethylphenyl)ethane-1,2-diylbis(nitrilomethylidyne)]bis(pentane-2,4-dionato)-<i>N</i>,<i>N</i>',<i>O</i>,<i>O</i>'}cobalt(III)
 tetrahydrofuran solvate
;
_journal_issue 3
_journal_name_full 'Acta Crystallographica Section E'
_journal_page_first m124
_journal_page_last m126
_journal_paper_doi 10.1107/S1600536801003592
_journal_volume 57
_journal_year 2001
_chemical_formula_iupac '[Co Br (C32 H38 N2 O4) (H2 O)], C4 H8 O'
_chemical_formula_moiety 'C32 H40 Br Co N2 O5, C4 H8 O'
_chemical_formula_structural '[Co Br (C32 H38 N2 O4) (H2 O)], C4 H8 O'
_chemical_formula_sum 'C36 H48 Br Co N2 O6'
_chemical_formula_weight 743.62
_space_group_IT_number 4
_symmetry_cell_setting monoclinic
_symmetry_space_group_name_Hall 'P 2yb'
_symmetry_space_group_name_H-M 'P 1 21 1'
_cell_angle_alpha 90
_cell_angle_beta 100.320(10)
_cell_angle_gamma 90
_cell_formula_units_Z 4
_cell_length_a 13.667(2)
_cell_length_b 15.046(2)
_cell_length_c 17.764(2)
_cell_measurement_reflns_used 25
_cell_measurement_temperature 297
_cell_measurement_theta_max 15.0
_cell_measurement_theta_min 14.6
_cell_volume 3593.8(8)
_computing_cell_refinement
;
MSC/AFC Diffractometer Control Software
;
_computing_data_collection
;
MSC/AFC Diffractometer Control Software
(Molecular Structure Corporation, 1993)
;
_computing_data_reduction
;
TEXSAN (Molecular Structure Corporation, 1999)
;
_computing_molecular_graphics
;
ORTEPII (Johnson, 1976)
;
_computing_publication_material TEXSAN
_computing_structure_refinement
;
SHELXL97 (Sheldrick, 1997)
;
_computing_structure_solution
;
SIR92 (Altomare et al., 1994)
;
_diffrn_measurement_device_type 'Rigaku AFC-7R'
_diffrn_measurement_method \q-2\q
_diffrn_radiation_type MoK\a
_diffrn_radiation_wavelength .71073
_diffrn_reflns_av_R_equivalents .046
_diffrn_reflns_limit_h_max 18
_diffrn_reflns_limit_h_min 0
_diffrn_reflns_limit_k_max 20
_diffrn_reflns_limit_k_min -14
_diffrn_reflns_limit_l_max 23
_diffrn_reflns_limit_l_min -23
_diffrn_reflns_number 12278
_diffrn_reflns_theta_max 27.5
_diffrn_reflns_theta_min 2.5
_diffrn_standards_decay_% 1.7
_diffrn_standards_interval_count 150
_diffrn_standards_number 3
_exptl_absorpt_coefficient_mu 1.638
_exptl_absorpt_correction_T_max .854
_exptl_absorpt_correction_T_min .619
_exptl_absorpt_correction_type integration
_exptl_absorpt_process_details '(Coppens et al., 1965)'
_exptl_crystal_colour brown
_exptl_crystal_density_diffrn 1.374
_exptl_crystal_density_method 'not measured'
_exptl_crystal_description plate-like
_exptl_crystal_size_max .5
_exptl_crystal_size_mid .3
_exptl_crystal_size_min .1
_refine_diff_density_max .70
_refine_diff_density_min -.60
_refine_ls_abs_structure_details 'Flack (1983), 3169 Friedel pairs'
_refine_ls_abs_structure_Flack .04(2)
_refine_ls_extinction_method none
_refine_ls_goodness_of_fit_ref 1.035
_refine_ls_hydrogen_treatment noref
_refine_ls_number_parameters 749
_refine_ls_number_reflns 11744
_refine_ls_R_factor_gt .0638
_refine_ls_shift/su_max .020
_refine_ls_structure_factor_coef Fsqd
_refine_ls_weighting_details 'w = 1/[\s^2^(Fo^2^) + (0.0754P)^2^+8.5404P] where P = (Fo^2^+2Fc^2^)/3'
_refine_ls_weighting_scheme calc
_refine_ls_wR_factor_ref .1859
_reflns_number_gt 6371
_reflns_number_total 11744
_reflns_threshold_expression I>2\s(I)
_cod_data_source_file na6052.cif
_cod_data_source_block I
_cod_original_sg_symbol_H-M 'P 21'
_cod_database_code 2200189
_cod_database_fobs_code 2200189

loop_
_symmetry_equiv_pos_as_xyz
x,y,z
-x,1/2+y,-z

loop_
_atom_site_label
_atom_site_fract_x
_atom_site_fract_y
_atom_site_fract_z
_atom_site_U_iso_or_equiv
_atom_site_adp_type
_atom_site_calc_flag
_atom_site_refinement_flags
_atom_site_occupancy
_atom_site_disorder_assembly
_atom_site_disorder_group
_atom_site_type_symbol
Br1 -.25010(10) -.0759(4) .35152(9) .0559(5) Uani d . 1.00 . . Br
Br2 .25320(10) .0659(4) 1.14530(10) .0611(5) Uani d . 1.00 . . Br
Co3 -.12840(10) -.0816(4) .46260(10) .0315(5) Uani d . 1.00 . . Co
Co4 .1249(2) .0805(4) 1.03790(10) .0391(6) Uani d . 1.00 . . Co
O5 -.0494(8) -.1588(7) .4126(6) .046(3) Uani d . 1.00 . . O
O6 -.0614(7) .0148(8) .4258(6) .046(3) Uani d . 1.00 . . O
O7 -.0605(7) -.4315(7) .3980(5) .048(3) Uani d . 1.00 . . O
O8 -.1230(7) .2839(8) .4355(6) .06076(4) Uiso d . 1.00 . . O
O9 -.0226(6) -.0892(7) .5567(5) .035(2) Uani d . 1.00 . . O
O10 .0522(7) .1580(8) 1.0910(6) .046(3) Uani d . 1.00 . . O
O11 .0538(7) -.0134(8) 1.0737(6) .049(3) Uani d . 1.00 . . O
O12 .0655(8) .4345(8) 1.1021(6) .064(3) Uani d . 1.00 . . O
O13 .1265(8) -.2818(9) 1.0793(6) .07646(4) Uiso d . 1.00 . . O
O14 .0175(7) .0901(8) .9459(6) .048(3) Uani d . 1.00 . . O
O15 .1797(9) -.1483(7) 1.3017(7) .12530(5) Uiso d . 1.00 . . O
O16 -.172(2) .0790(10) .187(2) .3024(2) Uiso d . 1.00 . . O
N17 -.1942(9) -.1749(8) .5001(7) .042(3) Uani d . 1.00 . . N
N18 -.2087(7) -.0085(8) .5117(6) .026(2) Uani d . 1.00 . . N
N19 .1957(7) .1737(8) 1.0019(6) .027(3) Uani d . 1.00 . . N
N20 .1877(8) .0025(9) .9803(6) .038(3) Uani d . 1.00 . . N
C21 -.0600(10) -.2410(10) .4002(9) .045(4) Uani d . 1.00 . . C
C22 -.1250(10) -.2943(9) .4315(8) .034(3) Uani d . 1.00 . . C
C23 -.1826(9) -.2609(10) .4819(8) .030(3) Uani d . 1.00 . . C
C24 -.2464(8) -.1488(8) .5626(7) .035(3) Uani d . 1.00 . . C
C25 -.2869(8) -.0535(8) .5439(6) .042(3) Uani d . 1.00 . . C
C26 -.2090(10) .0780(10) .5058(8) .040(4) Uani d . 1.00 . . C
C27 -.1507(10) .1328(9) .4623(8) .034(4) Uani d . 1.00 . . C
C28 -.0820(10) .1000(10) .4244(9) .042(4) Uani d . 1.00 . . C
C29 .0092(9) -.2699(10) .3465(7) .040(3) Uani d . 1.00 . . C
C30 -.1300(10) -.3930(10) .4188(9) .046(4) Uani d . 1.00 . . C
C31 -.2050(10) -.4470(10) .4487(9) .06704(6) Uiso d . 1.00 . . C
C32 -.3253(9) -.2157(9) .5820(8) .031(3) Uani d . 1.00 . . C
C33 -.3170(10) -.2502(9) .6535(9) .040(4) Uani d . 1.00 . . C
C34 -.3870(10) -.3050(10) .6719(8) .044(4) Uani d . 1.00 . . C
C35 -.4700(10) -.3336(10) .6200(9) .040(3) Uani d . 1.00 . . C
C36 -.4737(10) -.3063(10) .5453(8) .043(4) Uani d . 1.00 . . C
C37 -.4070(10) -.2471(9) .5214(9) .040(4) Uani d . 1.00 . . C
C38 -.2360(10) -.2179(10) .7188(8) .065(4) Uani d . 1.00 . . C
C39 -.5451(9) -.3961(10) .6413(8) .058(4) Uani d . 1.00 . . C
C40 -.4180(10) -.2240(10) .4381(8) .050(4) Uani d . 1.00 . . C
C41 -.3165(9) -.0074(9) .6110(8) .033(3) Uani d . 1.00 . . C
C42 -.2487(9) .0247(10) .6758(9) .044(4) Uani d . 1.00 . . C
C43 -.286(2) .0740(10) .7341(9) .071(5) Uani d . 1.00 . . C
C44 -.3860(10) .0870(10) .7290(10) .064(5) Uani d . 1.00 . . C
C45 -.4540(10) .0510(10) .6670(10) .067(5) Uani d . 1.00 . . C
C46 -.4240(10) .0069(10) .6091(10) .056(4) Uani d . 1.00 . . C
C47 -.1400(10) .0120(10) .6864(9) .068(5) Uani d . 1.00 . . C
C48 -.426(2) .136(2) .7930(10) .120(9) Uani d . 1.00 . . C
C49 -.4994(10) -.0290(10) .5451(9) .060(4) Uani d . 1.00 . . C
C50 -.1690(10) .2297(9) .4663(9) .047(4) Uani d . 1.00 . . C
C51 -.249(2) .2680(10) .5060(10) .095(7) Uani d . 1.00 . . C
C52 -.0160(10) .1500(10) .3792(9) .054(4) Uani d . 1.00 . . C
C53 .0590(10) .2420(9) 1.0984(8) .036(4) Uani d . 1.00 . . C
C54 .1234(10) .2960(10) 1.0628(8) .038(4) Uani d . 1.00 . . C
C55 .1920(10) .2550(10) 1.0212(8) .038(4) Uani d . 1.00 . . C
C56 .2799(8) .1383(9) .9665(7) .039(3) Uani d . 1.00 . . C
C57 .2342(8) .0564(8) .9218(6) .036(2) Uani d . 1.00 . . C
C58 .1960(10) -.0820(10) .9880(8) .039(3) Uani d . 1.00 . . C
C59 .1510(10) -.1350(10) 1.0361(8) .043(4) Uani d . 1.00 . . C
C60 .0750(10) -.0940(10) 1.0747(8) .040(4) Uani d . 1.00 . . C
C61 -.0010(10) .2814(10) 1.1527(10) .054(5) Uani d . 1.00 . . C
C62 .1270(10) .3904(10) 1.0729(8) .039(4) Uani d . 1.00 . . C
C63 .2210(10) .443(2) 1.0630(10) .10463(9) Uiso d . 1.00 . . C
C64 .3360(10) .2066(10) .9319(9) .039(3) Uani d . 1.00 . . C
C65 .4160(10) .2450(10) .9747(9) .054(4) Uani d . 1.00 . . C
C66 .4770(10) .3040(10) .9420(10) .085(7) Uani d . 1.00 . . C
C67 .4540(10) .3290(10) .8670(10) .063(5) Uani d . 1.00 . . C
C68 .3740(10) .2960(10) .8230(10) .060(5) Uani d . 1.00 . . C
C69 .3100(10) .2330(9) .8506(9) .041(4) Uani d . 1.00 . . C
C70 .4510(10) .2230(10) 1.0610(10) .072(5) Uani d . 1.00 . . C
C71 .5210(10) .3920(10) .8330(10) .10372(9) Uiso d . 1.00 . . C
C72 .2150(10) .2140(10) .8034(9) .06748(6) Uiso d . 1.00 . . C
C73 .2910(10) .0000(10) .8707(8) .047(4) Uani d . 1.00 . . C
C74 .3911(9) -.0162(10) .8908(7) .036(3) Uani d . 1.00 . . C
C75 .4340(10) -.0690(10) .8370(10) .068(5) Uani d . 1.00 . . C
C76 .378(2) -.1040(10) .7700(10) .082(7) Uani d . 1.00 . . C
C77 .2810(10) -.0830(10) .7587(10) .072(5) Uani d . 1.00 . . C
C78 .238(2) -.0341(10) .8081(9) .063(5) Uani d . 1.00 . . C
C79 .4580(10) .0117(10) .9600(10) .074(5) Uani d . 1.00 . . C
C80 .430(2) -.1570(10) .7200(10) .109(8) Uani d . 1.00 . . C
C81 .1240(10) -.0240(10) .7847(8) .057(4) Uani d . 1.00 . . C
C82 .1710(10) -.2290(10) 1.0400(8) .043(4) Uani d . 1.00 . . C
C83 .2480(10) -.2660(10) 1.0023(10) .066(5) Uani d . 1.00 . . C
C84 .0190(10) -.1500(10) 1.1274(10) .066(5) Uani d . 1.00 . . C
C85 .2803(10) -.1520(10) 1.2900(10) .13210(9) Uiso d . 1.00 . . C
C86 .3240(10) -.0680(10) 1.3330(10) .12039(8) Uiso d . 1.00 . . C
C87 .2420(10) -.0120(10) 1.3600(10) .16010(10) Uiso d . 1.00 . . C
C88 .1510(10) -.0587(7) 1.3136(10) .09850(7) Uiso d . 1.00 . . C
C89 -.233(2) .1370(10) .2220(10) .15570(10) Uiso d . 1.00 . . C
C90 -.333(2) .103(2) .1770(10) .18640(10) Uiso d . 1.00 . . C
C91 -.2920(10) .0340(10) .1270(10) .12957(8) Uiso d . 1.00 . . C
C92 -.190(2) -.0090(10) .156(2) .3464(3) Uiso d . 1.00 . . C
H9A .0342 -.0513 .5642 .0434 Uiso calc . 1.00 . . H
H9B -.0299 -.1340 .5934 .0434 Uiso calc . 1.00 . . H
H14A -.0123 .0375 .9228 .0578 Uiso calc . 1.00 . . H
H14B -.0058 .1456 .9221 .0578 Uiso calc . 1.00 . . H
H23 -.2168 -.3037 .5069 .0357 Uiso calc . 1.00 . . H
H24 -.1968 -.1443 .6075 .0415 Uiso calc . 1.00 . . H
H25 -.3443 -.0580 .5047 .0495 Uiso calc . 1.00 . . H
H26 -.2513 .1089 .5335 .0474 Uiso calc . 1.00 . . H
H29A .0009 -.3323 .3368 .0492 Uiso calc . 1.00 . . H
H29B -.0076 -.2387 .2995 .0492 Uiso calc . 1.00 . . H
H29C .0758 -.2582 .3690 .0492 Uiso calc . 1.00 . . H
H31A -.2539 -.4085 .4629 .0832 Uiso calc . 1.00 . . H
H31B -.2350 -.4869 .4107 .0832 Uiso calc . 1.00 . . H
H31C -.1730 -.4788 .4925 .0832 Uiso calc . 1.00 . . H
H34 -.3778 -.3260 .7233 .0527 Uiso calc . 1.00 . . H
H36 -.5257 -.3294 .5071 .0506 Uiso calc . 1.00 . . H
H38A -.2008 -.2680 .7430 .0792 Uiso calc . 1.00 . . H
H38B -.1911 -.1802 .6991 .0792 Uiso calc . 1.00 . . H
H38C -.2660 -.1866 .7549 .0792 Uiso calc . 1.00 . . H
H39A -.6097 -.3722 .6280 .0712 Uiso calc . 1.00 . . H
H39B -.5422 -.4516 .6150 .0712 Uiso calc . 1.00 . . H
H39C -.5306 -.4075 .6951 .0712 Uiso calc . 1.00 . . H
H40A -.3686 -.1822 .4315 .0622 Uiso calc . 1.00 . . H
H40B -.4143 -.2750 .4092 .0622 Uiso calc . 1.00 . . H
H40C -.4825 -.1963 .4226 .0622 Uiso calc . 1.00 . . H
H43 -.2415 .0974 .7763 .0844 Uiso calc . 1.00 . . H
H45 -.5226 .0596 .6659 .0824 Uiso calc . 1.00 . . H
H47A -.1177 -.0186 .7330 .0804 Uiso calc . 1.00 . . H
H47B -.1245 -.0215 .6449 .0804 Uiso calc . 1.00 . . H
H47C -.1085 .0685 .6880 .0804 Uiso calc . 1.00 . . H
H48A -.3754 .1572 .8300 .1496 Uiso calc . 1.00 . . H
H48B -.4678 .1856 .7709 .1496 Uiso calc . 1.00 . . H
H48C -.4690 .0970 .8153 .1496 Uiso calc . 1.00 . . H
H49A -.5378 .0190 .5206 .0751 Uiso calc . 1.00 . . H
H49B -.4668 -.0585 .5096 .0751 Uiso calc . 1.00 . . H
H49C -.5418 -.0694 .5650 .0751 Uiso calc . 1.00 . . H
H51A -.2201 .3081 .5447 .1114 Uiso calc . 1.00 . . H
H51B -.2967 .2994 .4693 .1114 Uiso calc . 1.00 . . H
H51C -.2820 .2217 .5276 .1114 Uiso calc . 1.00 . . H
H52A .0522 .1409 .4029 .0631 Uiso calc . 1.00 . . H
H52B -.0253 .1270 .3286 .0631 Uiso calc . 1.00 . . H
H52C -.0310 .2107 .3786 .0631 Uiso calc . 1.00 . . H
H55 .2412 .2927 1.0066 .0452 Uiso calc . 1.00 . . H
H56 .3262 .1145 1.0081 .0465 Uiso calc . 1.00 . . H
H57 .1788 .0790 .8875 .0429 Uiso calc . 1.00 . . H
H58 .2371 -.1112 .9580 .0473 Uiso calc . 1.00 . . H
H61A .0067 .3435 1.1544 .0654 Uiso calc . 1.00 . . H
H61B -.0703 .2675 1.1346 .0654 Uiso calc . 1.00 . . H
H61C .0185 .2562 1.2018 .0654 Uiso calc . 1.00 . . H
H63A .2632 .4068 1.0400 .1219 Uiso calc . 1.00 . . H
H63B .2004 .4933 1.0299 .1219 Uiso calc . 1.00 . . H
H63C .2533 .4642 1.1107 .1219 Uiso calc . 1.00 . . H
H66 .5344 .3282 .9733 .1004 Uiso calc . 1.00 . . H
H68 .3600 .3138 .7715 .0726 Uiso calc . 1.00 . . H
H70A .4042 .1816 1.0763 .0902 Uiso calc . 1.00 . . H
H70B .5142 .1956 1.0679 .0902 Uiso calc . 1.00 . . H
H70C .4525 .2748 1.0901 .0902 Uiso calc . 1.00 . . H
H71A .5751 .4081 .8731 .1249 Uiso calc . 1.00 . . H
H71B .5480 .3606 .7946 .1249 Uiso calc . 1.00 . . H
H71C .4859 .4414 .8132 .1249 Uiso calc . 1.00 . . H
H72A .1770 .2661 .7948 .0817 Uiso calc . 1.00 . . H
H72B .2254 .1895 .7559 .0817 Uiso calc . 1.00 . . H
H72C .1811 .1710 .8289 .0817 Uiso calc . 1.00 . . H
H75 .5038 -.0793 .8481 .0800 Uiso calc . 1.00 . . H
H77 .2396 -.1047 .7133 .0866 Uiso calc . 1.00 . . H
H79A .4862 -.0392 .9883 .0867 Uiso calc . 1.00 . . H
H79B .5101 .0471 .9474 .0867 Uiso calc . 1.00 . . H
H79C .4222 .0453 .9918 .0867 Uiso calc . 1.00 . . H
H80A .4572 -.2083 .7462 .1295 Uiso calc . 1.00 . . H
H80B .3809 -.1764 .6760 .1295 Uiso calc . 1.00 . . H
H80C .4782 -.1232 .7024 .1295 Uiso calc . 1.00 . . H
H81A .0988 .0107 .8217 .0680 Uiso calc . 1.00 . . H
H81B .1084 .0044 .7362 .0680 Uiso calc . 1.00 . . H
H81C .0932 -.0811 .7815 .0680 Uiso calc . 1.00 . . H
H83A .2985 -.2915 1.0392 .0803 Uiso calc . 1.00 . . H
H83B .2193 -.3101 .9668 .0803 Uiso calc . 1.00 . . H
H83C .2751 -.2199 .9757 .0803 Uiso calc . 1.00 . . H
H84A .0369 -.1289 1.1787 .0821 Uiso calc . 1.00 . . H
H84B -.0494 -.1460 1.1107 .0821 Uiso calc . 1.00 . . H
H84C .0402 -.2109 1.1263 .0821 Uiso calc . 1.00 . . H
H85A .3137 -.2036 1.3126 .1543 Uiso calc . 1.00 . . H
H85B .2851 -.1493 1.2376 .1543 Uiso calc . 1.00 . . H
H86A .3721 -.0838 1.3759 .1431 Uiso calc . 1.00 . . H
H86B .3546 -.0319 1.2992 .1431 Uiso calc . 1.00 . . H
H87A .2442 -.0173 1.4137 .1893 Uiso calc . 1.00 . . H
H87B .2451 .0490 1.3470 .1893 Uiso calc . 1.00 . . H
H88A .1306 -.0297 1.2658 .1172 Uiso calc . 1.00 . . H
H88B .0972 -.0584 1.3412 .1172 Uiso calc . 1.00 . . H
H89A -.2260 .1277 .2754 .1870 Uiso calc . 1.00 . . H
H89B -.2221 .1979 .2121 .1870 Uiso calc . 1.00 . . H
H90A -.3725 .0754 .2100 .2207 Uiso calc . 1.00 . . H
H90B -.3708 .1481 .1483 .2207 Uiso calc . 1.00 . . H
H91A -.3394 -.0118 .1159 .1541 Uiso calc . 1.00 . . H
H91B -.2862 .0642 .0801 .1541 Uiso calc . 1.00 . . H
H92A -.1530 -.0273 .1191 .4292 Uiso calc . 1.00 . . H
H92B -.1903 -.0553 .1931 .4292 Uiso calc . 1.00 . . H

loop_
_atom_site_aniso_label
_atom_site_aniso_U_11
_atom_site_aniso_U_22
_atom_site_aniso_U_33
_atom_site_aniso_U_12
_atom_site_aniso_U_13
_atom_site_aniso_U_23
Br1 .0710(10) .0512(10) .0450(10) -.0017(10) .0101(9) .0009(9)
Br2 .0860(10) .0520(10) .0430(10) .0007(9) .0052(9) .0064(8)
Co3 .0370(10) .0207(9) .0400(10) -.0028(9) .0156(9) -.0014(9)
Co4 .0520(10) .0290(10) .0390(10) -.0005(10) .0160(10) .0021(9)
O5 .069(7) .009(5) .067(7) -.002(4) .033(6) -.002(4)
O6 .054(6) .039(6) .052(7) -.002(5) .030(5) .009(5)
O7 .062(7) .032(6) .054(7) .006(5) .024(5) -.012(5)
O9 .039(5) .024(5) .048(6) -.002(4) .020(4) .001(4)
O10 .039(6) .060(7) .045(7) .003(5) .022(5) .004(5)
O11 .057(6) .030(6) .066(7) -.004(5) .024(5) -.009(5)
O12 .083(8) .037(6) .075(8) .020(6) .023(7) .019(6)
O14 .036(5) .043(6) .062(7) -.006(5) .000(5) .007(5)
N17 .055(8) .029(7) .051(8) .004(6) .037(7) .007(6)
N18 .024(5) .016(5) .039(6) .000(4) .011(4) .001(4)
N19 .030(6) .024(6) .026(6) -.001(5) -.001(5) .002(5)
N20 .040(6) .033(6) .044(7) -.012(5) .010(5) .000(5)
C21 .037(8) .048(10) .051(10) .023(7) .014(7) .024(8)
C22 .047(9) .012(6) .042(8) -.003(6) .008(7) .002(6)
C23 .020(6) .029(8) .042(9) .005(5) .009(6) .007(6)
C24 .038(7) .012(5) .058(8) .000(5) .016(6) .001(5)
C25 .050(7) .033(6) .048(7) .010(5) .023(6) .011(5)
C26 .045(8) .039(9) .036(8) -.010(7) .007(6) -.014(7)
C27 .029(8) .023(7) .050(10) .000(6) .007(7) -.004(7)
C28 .060(10) .020(7) .039(9) -.016(7) -.003(8) .006(6)
C29 .039(7) .050(8) .029(7) .011(6) -.001(6) -.001(6)
C30 .060(10) .044(9) .032(8) -.006(8) .011(7) -.004(7)
C32 .025(6) .017(6) .054(9) .001(5) .019(6) -.003(6)
C33 .042(8) .020(6) .055(9) -.001(6) .001(7) -.003(6)
C34 .059(9) .039(8) .038(8) .004(7) .023(8) .008(7)
C35 .046(8) .034(7) .045(8) .000(6) .018(7) -.003(6)
C36 .033(8) .030(7) .059(9) .001(6) -.007(6) .005(6)
C37 .049(8) .011(6) .060(10) -.008(6) .018(8) -.003(6)
C38 .080(10) .059(8) .046(8) -.012(7) -.010(7) .010(7)
C39 .040(7) .061(8) .078(10) -.026(6) .024(7) .012(7)
C40 .046(8) .056(8) .044(8) -.001(6) -.008(6) .005(7)
C41 .041(7) .021(6) .038(7) -.006(5) .012(6) .004(5)
C42 .037(7) .038(8) .070(10) .003(6) .036(7) .001(7)
C43 .13(2) .032(9) .050(10) -.001(10) .030(10) -.004(7)
C44 .080(10) .039(8) .080(10) -.001(8) .050(10) -.016(8)
C45 .062(10) .059(10) .090(10) .004(8) .037(9) -.016(9)
C46 .055(9) .031(7) .090(10) .020(6) .036(8) -.002(7)
C47 .080(10) .060(9) .070(10) -.010(8) .032(8) -.029(8)
C48 .13(2) .13(2) .12(2) -.020(10) .070(10) -.07(2)
C49 .044(8) .065(9) .074(10) -.002(7) .014(7) .012(7)
C50 .070(10) .016(7) .051(10) -.013(7) -.001(8) .008(6)
C51 .11(2) .018(8) .16(2) .009(9) .050(10) -.016(10)
C52 .070(10) .051(10) .047(9) .010(8) .021(8) .014(8)
C53 .044(9) .019(7) .046(9) -.004(6) .010(7) -.015(6)
C54 .032(8) .040(9) .042(9) .006(6) .011(7) .008(7)
C55 .050(9) .037(9) .031(8) -.003(7) .014(7) .000(7)
C56 .032(7) .040(7) .048(8) .008(5) .015(6) .005(6)
C57 .046(6) .032(5) .036(6) .004(5) .020(5) .009(5)
C58 .055(8) .021(7) .043(8) .004(7) .019(7) .006(7)
C59 .042(9) .044(10) .040(10) -.011(8) .003(8) .010(8)
C60 .042(8) .046(10) .029(8) .002(7) .000(7) .006(7)
C61 .057(8) .019(6) .100(10) -.005(6) .057(9) -.001(6)
C62 .047(9) .031(8) .038(8) .018(7) .007(7) -.001(6)
C64 .049(8) .020(6) .049(8) .002(6) .013(7) .007(6)
C65 .060(10) .060(10) .050(10) .004(9) .010(9) .006(8)
C66 .029(9) .060(10) .16(2) -.010(9) .020(10) -.050(10)
C67 .060(10) .044(9) .090(10) -.007(8) .030(10) .020(9)
C68 .070(10) .049(10) .070(10) .005(8) .029(9) .021(9)
C69 .047(8) .022(6) .055(9) -.001(6) .014(7) .017(6)
C70 .070(10) .070(10) .080(10) -.019(8) -.004(8) -.018(9)
C73 .080(10) .029(7) .038(8) .009(7) .021(7) .001(6)
C74 .038(8) .039(7) .033(7) .001(6) .011(6) -.003(5)
C75 .047(8) .043(8) .120(10) .022(7) .029(9) .034(10)
C76 .13(2) .042(9) .09(2) .022(10) .060(10) -.001(9)
C77 .070(10) .090(10) .070(10) .010(10) .040(10) .000(10)
C78 .14(2) .021(7) .040(8) .002(8) .041(9) .003(6)
C79 .080(10) .034(7) .110(10) .013(7) .030(10) -.003(8)
C80 .19(2) .060(10) .10(2) .020(10) .09(2) -.010(10)
C81 .079(10) .041(8) .056(9) -.018(7) .026(8) .015(7)
C82 .040(9) .070(10) .018(7) -.014(8) -.003(6) .001(7)
C83 .090(10) .049(10) .063(10) .005(9) .015(9) .021(8)
C84 .090(10) .060(10) .060(10) -.045(9) .029(10) -.002(9)

loop_
_atom_type_symbol
_atom_type_description
_atom_type_scat_dispersion_real
_atom_type_scat_dispersion_imag
_atom_type_scat_source
C C .003 .002
;International Tables for Crystallography
(1992, Vol. C, Tables 4.2.6.8 and 6.1.1.4)
;
H H .000 .000
;International Tables for Crystallography
(1992, Vol. C, Tables 4.2.6.8 and 6.1.1.4)
;
Co Co .349 .972
;International Tables for Crystallography
(1992, Vol. C, Tables 4.2.6.8 and 6.1.1.4)
;
Br Br -.290 2.459
;International Tables for Crystallography
(1992, Vol. C, Tables 4.2.6.8 and 6.1.1.4)
;
N N .006 .003
;International Tables for Crystallography
(1992, Vol. C, Tables 4.2.6.8 and 6.1.1.4)
;
O O .011 .006
;International Tables for Crystallography
(1992, Vol. C, Tables 4.2.6.8 and 6.1.1.4)
;

loop_
_geom_angle_atom_site_label_1
_geom_angle_atom_site_label_2
_geom_angle_atom_site_label_3
_geom_angle
_geom_angle_publ_flag
Br1 Co3 O5 90.3(3) no
Br1 Co3 O6 89.7(3) no
Br1 Co3 O9 178.6(4) yes
Br1 Co3 N17 90.7(4) no
Br1 Co3 N18 89.1(3) no
O5 Co3 O6 87.5(5) no
O5 Co3 O9 88.3(4) no
O5 Co3 N17 93.3(6) no
O5 Co3 N18 178.3(5) no
O6 Co3 O9 90.6(4) no
O6 Co3 N17 179.1(6) no
O6 Co3 N18 94.1(5) no
O9 Co3 N17 89.0(5) no
O9 Co3 N18 92.3(4) no
N17 Co3 N18 85.1(5) no
Br2 Co4 O10 92.0(3) no
Br2 Co4 O11 90.6(3) no
Br2 Co4 O14 178.6(4) yes
Br2 Co4 N19 89.5(3) no
Br2 Co4 N20 92.1(3) no
O10 Co4 O11 86.9(5) no
O10 Co4 O14 89.3(4) no
O10 Co4 N19 93.4(6) no
O10 Co4 N20 175.6(4) no
O11 Co4 O14 89.0(4) no
O11 Co4 N19 179.7(5) no
O11 Co4 N20 91.6(6) no
O14 Co4 N19 90.9(5) no
O14 Co4 N20 86.5(5) no
N19 Co4 N20 88.1(5) no
Co3 O5 C21 128.0(10) no
Co3 O6 C28 129.0(10) no
Co3 O9 H9A 122.0 no
Co3 O9 H9B 117.4 no
H9A O9 H9B 120.5 no
Co4 O10 C53 129.0(10) no
Co4 O11 C60 127.0(10) no
Co4 O14 H14A 119.2 no
Co4 O14 H14B 123.9 no
H14A O14 H14B 116.8 no
C85 O15 C88 110.0(10) no
C89 O16 C92 130(2) no
Co3 N17 C23 123.0(10) no
Co3 N17 C24 113.6(9) no
C23 N17 C24 121.0(10) no
Co3 N18 C25 116.1(8) no
Co3 N18 C26 122.0(10) no
C25 N18 C26 119.0(10) no
Co4 N19 C55 125.0(10) no
Co4 N19 C56 110.9(8) no
C55 N19 C56 121.0(10) no
Co4 N20 C57 109.0(9) no
Co4 N20 C58 127.0(10) no
C57 N20 C58 123.0(10) no
O5 C21 C22 124.0(10) no
O5 C21 C29 109.0(10) no
C22 C21 C29 126.0(10) no
C21 C22 C23 121.0(10) no
C21 C22 C30 121.0(10) no
C23 C22 C30 116.0(10) no
N17 C23 C22 127.0(10) no
N17 C23 H23 116 no
C22 C23 H23 116 no
N17 C24 C25 106.6(10) no
N17 C24 C32 116.0(10) no
N17 C24 H24 106 no
C25 C24 C32 114.2(10) no
C25 C24 H24 106 no
C32 C24 H24 106 no
N18 C25 C24 104.7(9) no
N18 C25 C41 114.7(10) no
N18 C25 H25 108 no
C24 C25 C41 113.2(10) no
C24 C25 H25 107.8 no
C41 C25 H25 108 no
N18 C26 C27 127.0(10) no
N18 C26 H26 116 no
C27 C26 H26 115 no
C26 C27 C28 123.0(10) no
C26 C27 C50 114.0(10) no
C28 C27 C50 121.0(10) no
O6 C28 C27 121.0(10) no
O6 C28 C52 110.0(10) no
C27 C28 C52 128.0(10) no
C21 C29 H29A 109 no
C21 C29 H29B 109 no
C21 C29 H29C 109 no
H29A C29 H29B 108 no
H29A C29 H29C 109 no
H29B C29 H29C 110 no
O7 C30 C22 120.0(10) no
O7 C30 C31 118.0(10) no
C22 C30 C31 120.0(10) no
C30 C31 H31A 109 no
C30 C31 H31B 109 no
C30 C31 H31C 108 no
H31A C31 H31B 110 no
H31A C31 H31C 109 no
H31B C31 H31C 109 no
C24 C32 C33 120.0(10) no
C24 C32 C37 120.0(10) no
C33 C32 C37 119.0(10) no
C32 C33 C34 120.0(10) no
C32 C33 C38 121.0(10) no
C34 C33 C38 117.0(10) no
C33 C34 C35 123.0(10) no
C33 C34 H34 117 no
C35 C34 H34 118 no
C34 C35 C36 115.0(10) no
C34 C35 C39 122.0(10) no
C36 C35 C39 121.0(10) no
C35 C36 C37 124.0(10) no
C35 C36 H36 118 no
C37 C36 H36 117 no
C32 C37 C36 115.0(10) no
C32 C37 C40 124.0(10) no
C36 C37 C40 119.0(10) no
C33 C38 H38A 109 no
C33 C38 H38B 109 no
C33 C38 H38C 109 no
H38A C38 H38B 109 no
H38A C38 H38C 109 no
H38B C38 H38C 109 no
C35 C39 H39A 110 no
C35 C39 H39B 109 no
C35 C39 H39C 109 no
H39A C39 H39B 109 no
H39A C39 H39C 109 no
H39B C39 H39C 108 no
C37 C40 H40A 109 no
C37 C40 H40B 110 no
C37 C40 H40C 107 no
H40A C40 H40B 111 no
H40A C40 H40C 108 no
H40B C40 H40C 109 no
C25 C41 C42 124.0(10) no
C25 C41 C46 117.0(10) no
C42 C41 C46 117.0(10) no
C41 C42 C43 119.0(10) no
C41 C42 C47 123.0(10) no
C43 C42 C47 116.0(10) no
C42 C43 C44 120.0(10) no
C42 C43 H43 120 no
C44 C43 H43 119 no
C43 C44 C45 120.0(10) no
C43 C44 C48 119.0(10) no
C45 C44 C48 119.0(10) no
C44 C45 C46 122.0(10) no
C44 C45 H45 118 no
C46 C45 H45 118 no
C41 C46 C45 119.0(10) no
C41 C46 C49 120.0(10) no
C45 C46 C49 119.0(10) no
C42 C47 H47A 109 no
C42 C47 H47B 109 no
C42 C47 H47C 109 no
H47A C47 H47B 109 no
H47A C47 H47C 109 no
H47B C47 H47C 109 no
C44 C48 H48A 112 no
C44 C48 H48B 108 no
C44 C48 H48C 108 no
H48A C48 H48B 110 no
H48A C48 H48C 111 no
H48B C48 H48C 105 no
C46 C49 H49A 109 no
C46 C49 H49B 109 no
C46 C49 H49C 109 no
H49A C49 H49B 110 no
H49A C49 H49C 109 no
H49B C49 H49C 109 no
O8 C50 C27 122.0(10) no
O8 C50 C51 115.0(10) no
C27 C50 C51 122.0(10) no
C50 C51 H51A 109 no
C50 C51 H51B 108 no
C50 C51 H51C 110 no
H51A C51 H51B 108 no
H51A C51 H51C 110 no
H51B C51 H51C 109 no
C28 C52 H52A 108 no
C28 C52 H52B 109 no
C28 C52 H52C 109 no
H52A C52 H52B 108 no
H52A C52 H52C 109 no
H52B C52 H52C 110 no
O10 C53 C54 124.0(10) no
O10 C53 C61 115.0(10) no
C54 C53 C61 120.0(10) no
C53 C54 C55 119.0(10) no
C53 C54 C62 121.0(10) no
C55 C54 C62 118.0(10) no
N19 C55 C54 127.0(10) no
N19 C55 H55 115 no
C54 C55 H55 116 no
N19 C56 C57 103.3(9) no
N19 C56 C64 114.0(10) no
N19 C56 H56 105 no
C57 C56 C64 122.0(10) no
C57 C56 H56 104 no
C64 C56 H56 105 no
N20 C57 C56 104.5(9) no
N20 C57 C73 114.0(10) no
N20 C57 H57 104.2 no
C56 C57 C73 122.0(10) no
C56 C57 H57 104 no
C73 C57 H57 104.4 no
N20 C58 C59 126.0(10) no
N20 C58 H58 116 no
C59 C58 H58 116 no
C58 C59 C60 117.0(10) no
C58 C59 C82 119.0(10) no
C60 C59 C82 122.0(10) no
O11 C60 C59 125.0(10) no
O11 C60 C84 113.0(10) no
C59 C60 C84 120.0(10) no
C53 C61 H61A 109 no
C53 C61 H61B 108 no
C53 C61 H61C 109 no
H61A C61 H61B 109 no
H61A C61 H61C 110 no
H61B C61 H61C 108 no
O12 C62 C54 124.0(10) no
O12 C62 C63 114.0(10) no
C54 C62 C63 120.0(10) no
C62 C63 H63A 109 no
C62 C63 H63B 108 no
C62 C63 H63C 109 no
H63A C63 H63B 109 no
H63A C63 H63C 110 no
H63B C63 H63C 108 no
C56 C64 C65 119.0(10) no
C56 C64 C69 122.0(10) no
C65 C64 C69 117.0(10) no
C64 C65 C66 121.0(10) no
C64 C65 C70 122.0(10) no
C66 C65 C70 116.0(10) no
C65 C66 C67 121.0(10) no
C65 C66 H66 119 no
C67 C66 H66 118 no
C66 C67 C68 118.0(10) no
C66 C67 C71 120.0(10) no
C68 C67 C71 120.0(10) no
C67 C68 C69 123.0(10) no
C67 C68 H68 117 no
C69 C68 H68 118 no
C64 C69 C68 116.0(10) no
C64 C69 C72 123.0(10) no
C68 C69 C72 118.0(10) no
C65 C70 H70A 108 no
C65 C70 H70B 109 no
C65 C70 H70C 109 no
H70A C70 H70B 108 no
H70A C70 H70C 109 no
H70B C70 H70C 110 no
C67 C71 H71A 108 no
C67 C71 H71B 108 no
C67 C71 H71C 110 no
H71A C71 H71B 108 no
H71A C71 H71C 111 no
H71B C71 H71C 110 no
C69 C72 H72A 109 no
C69 C72 H72B 108 no
C69 C72 H72C 108 no
H72A C72 H72B 110 no
H72A C72 H72C 110 no
H72B C72 H72C 108 no
C57 C73 C74 121.0(10) no
C57 C73 C78 116.0(10) no
C74 C73 C78 121.0(10) no
C73 C74 C75 115.0(10) no
C73 C74 C79 127.0(10) no
C75 C74 C79 116.0(10) no
C74 C75 C76 123.0(10) no
C74 C75 H75 117 no
C76 C75 H75 118 no
C75 C76 C77 113.0(10) no
C75 C76 C80 118.0(10) no
C77 C76 C80 127.0(10) no
C76 C77 C78 124.0(10) no
C76 C77 H77 117 no
C78 C77 H77 117 no
C73 C78 C77 120.0(10) no
C73 C78 C81 124.0(10) no
C77 C78 C81 114.0(10) no
C74 C79 H79A 110 no
C74 C79 H79B 109 no
C74 C79 H79C 110 no
H79A C79 H79B 108 no
H79A C79 H79C 108 no
H79B C79 H79C 109 no
C76 C80 H80A 109 no
C76 C80 H80B 107 no
C76 C80 H80C 110 no
H80A C80 H80B 108 no
H80A C80 H80C 112 no
H80B C80 H80C 109 no
C78 C81 H81A 109 no
C78 C81 H81B 109 no
C78 C81 H81C 109 no
H81A C81 H81B 109 no
H81A C81 H81C 109 no
H81B C81 H81C 109 no
O13 C82 C59 122.0(10) no
O13 C82 C83 117.0(10) no
C59 C82 C83 120.0(10) no
C82 C83 H83A 109 no
C82 C83 H83B 109 no
C82 C83 H83C 108 no
H83A C83 H83B 110 no
H83A C83 H83C 109 no
H83B C83 H83C 109 no
C60 C84 H84A 109 no
C60 C84 H84B 110 no
C60 C84 H84C 108 no
H84A C84 H84B 110 no
H84A C84 H84C 108 no
H84B C84 H84C 109 no
O15 C85 C86 101.0(10) no
O15 C85 H85A 111 no
O15 C85 H85B 112 no
C86 C85 H85A 110 no
C86 C85 H85B 111 no
H85A C85 H85B 109 no
C85 C86 C87 111.0(10) no
C85 C86 H86A 109 no
C85 C86 H86B 109 no
C87 C86 H86A 108 no
C87 C86 H86B 108 no
H86A C86 H86B 108 no
C86 C87 C88 98.0(10) no
C86 C87 H87A 112 no
C86 C87 H87B 112 no
C88 C87 H87A 111 no
C88 C87 H87B 111 no
H87A C87 H87B 109 no
O15 C88 C87 106.0(10) no
O15 C88 H88A 110 no
O15 C88 H88B 109 no
C87 C88 H88A 110 no
C87 C88 H88B 110 no
H88A C88 H88B 109 no
O16 C89 C90 96.0(10) no
O16 C89 H89A 112 no
O16 C89 H89B 112 no
C90 C89 H89A 113 no
C90 C89 H89B 112 no
H89A C89 H89B 108 no
C89 C90 C91 97.0(10) no
C89 C90 H90A 111 no
C89 C90 H90B 112 no
C91 C90 H90A 111 no
C91 C90 H90B 113 no
H90A C90 H90B 109 no
C90 C91 C92 119(2) no
C90 C91 H91A 107 no
C90 C91 H91B 106 no
C92 C91 H91A 107 no
C92 C91 H91B 106 no
H91A C91 H91B 109 no
O16 C92 C91 80.0(10) no
O16 C92 H92A 117 no
O16 C92 H92B 115 no
C91 C92 H92A 116 no
C91 C92 H92B 115 no
H92A C92 H92B 109 no

loop_
_geom_bond_atom_site_label_1
_geom_bond_atom_site_label_2
_geom_bond_site_symmetry_1
_geom_bond_site_symmetry_2
_geom_bond_distance
_geom_bond_publ_flag
Br1 Co3 . . 2.345(2) yes
Br2 Co4 . . 2.359(3) yes
Co3 O5 . . 1.910(10) yes
Co3 O6 . . 1.890(10) yes
Co3 O9 . . 2.007(8) yes
Co3 N17 . . 1.850(10) yes
Co3 N18 . . 1.880(10) yes
Co4 O10 . . 1.890(10) yes
Co4 O11 . . 1.890(10) yes
Co4 O14 . . 1.997(9) yes
Co4 N19 . . 1.880(10) yes
Co4 N20 . . 1.870(10) yes
O5 C21 . . 1.26(2) no
O6 C28 . . 1.31(2) no
O7 C30 . . 1.22(2) no
O8 C50 . . 1.22(2) no
O9 H9A . . .953 no
O9 H9B . . .956 no
O10 C53 . . 1.27(2) no
O11 C60 . . 1.25(2) no
O12 C62 . . 1.25(2) no
O13 C82 . . 1.29(2) no
O14 H14A . . .950 no
O14 H14B . . .964 no
O15 C85 . . 1.43(2) no
O15 C88 . . 1.43(2) no
O16 C89 . . 1.43(4) no
O16 C92 . . 1.43(3) no
N17 C23 . . 1.35(2) no
N17 C24 . . 1.48(2) no
N18 C25 . . 1.46(2) no
N18 C26 . . 1.30(2) no
N19 C55 . . 1.28(2) no
N19 C56 . . 1.50(2) no
N20 C57 . . 1.54(2) no
N20 C58 . . 1.29(2) no
C21 C22 . . 1.39(2) no
C21 C29 . . 1.52(2) no
C22 C23 . . 1.39(2) no
C22 C30 . . 1.50(2) no
C23 H23 . . .951 no
C24 C25 . . 1.55(2) no
C24 C32 . . 1.56(2) no
C24 H24 . . .952 no
C25 C41 . . 1.50(2) no
C25 H25 . . .953 no
C26 C27 . . 1.46(2) no
C26 H26 . . .947 no
C27 C28 . . 1.34(2) no
C27 C50 . . 1.48(2) no
C28 C52 . . 1.51(2) no
C29 H29A . . .957 no
C29 H29B . . .951 no
C29 H29C . . .942 no
C30 C31 . . 1.48(2) no
C31 H31A . . .949 no
C31 H31B . . .944 no
C31 H31C . . .952 no
C32 C33 . . 1.36(2) no
C32 C37 . . 1.48(2) no
C33 C34 . . 1.35(2) no
C33 C38 . . 1.53(2) no
C34 C35 . . 1.40(2) no
C34 H34 . . .951 no
C35 C36 . . 1.38(2) no
C35 C39 . . 1.50(2) no
C36 C37 . . 1.39(2) no
C36 H36 . . .955 no
C37 C40 . . 1.50(2) no
C38 H38A . . .953 no
C38 H38B . . .949 no
C38 H38C . . .946 no
C39 H39A . . .942 no
C39 H39B . . .961 no
C39 H39C . . .955 no
C40 H40A . . .946 no
C40 H40B . . .931 no
C40 H40C . . .967 no
C41 C42 . . 1.43(2) no
C41 C46 . . 1.48(2) no
C42 C43 . . 1.44(2) no
C42 C47 . . 1.48(2) no
C43 C44 . . 1.37(3) no
C43 H43 . . .940 no
C44 C45 . . 1.41(2) no
C44 C48 . . 1.54(3) no
C45 C46 . . 1.35(3) no
C45 H45 . . .948 no
C46 C49 . . 1.49(2) no
C47 H47A . . .949 no
C47 H47B . . .949 no
C47 H47C . . .948 no
C48 H48A . . .911 no
C48 H48B . . .979 no
C48 H48C . . .968 no
C49 H49A . . .945 no
C49 H49B . . .948 no
C49 H49C . . .955 no
C50 C51 . . 1.52(3) no
C51 H51A . . .944 no
C51 H51B . . .964 no
C51 H51C . . .942 no
C52 H52A . . .961 no
C52 H52B . . .948 no
C52 H52C . . .941 no
C53 C54 . . 1.43(2) no
C53 C61 . . 1.50(2) no
C54 C55 . . 1.43(2) no
C54 C62 . . 1.43(2) no
C55 H55 . . .948 no
C56 C57 . . 1.54(2) no
C56 C64 . . 1.49(2) no
C56 H56 . . .952 no
C57 C73 . . 1.55(2) no
C57 H57 . . .946 no
C58 C59 . . 1.39(2) no
C58 H58 . . .948 no
C59 C60 . . 1.48(2) no
C59 C82 . . 1.43(2) no
C60 C84 . . 1.55(2) no
C61 H61A . . .940 no
C61 H61B . . .964 no
C61 H61C . . .945 no
C62 C63 . . 1.55(3) no
C63 H63A . . .940 no
C63 H63B . . .962 no
C63 H63C . . .944 no
C64 C65 . . 1.34(2) no
C64 C69 . . 1.48(2) no
C65 C66 . . 1.41(3) no
C65 C70 . . 1.55(2) no
C66 C67 . . 1.38(3) no
C66 H66 . . .946 no
C67 C68 . . 1.32(2) no
C67 C71 . . 1.50(3) no
C68 C69 . . 1.43(2) no
C68 H68 . . .946 no
C69 C72 . . 1.45(2) no
C70 H70A . . .959 no
C70 H70B . . .947 no
C70 H70C . . .944 no
C71 H71A . . .957 no
C71 H71B . . .961 no
C71 H71C . . .926 no
C72 H72A . . .938 no
C72 H72B . . .954 no
C72 H72C . . .953 no
C73 C74 . . 1.37(2) no
C73 C78 . . 1.32(2) no
C74 C75 . . 1.44(2) no
C74 C79 . . 1.46(2) no
C75 C76 . . 1.41(3) no
C75 H75 . . .955 no
C76 C77 . . 1.34(3) no
C76 C80 . . 1.47(3) no
C77 C78 . . 1.36(3) no
C77 H77 . . .958 no
C78 C81 . . 1.54(3) no
C79 H79A . . .958 no
C79 H79B . . .952 no
C79 H79C . . .950 no
C80 H80A . . .938 no
C80 H80B . . .977 no
C80 H80C . . .927 no
C81 H81A . . .952 no
C81 H81B . . .951 no
C81 H81C . . .953 no
C82 C83 . . 1.46(2) no
C83 H83A . . .945 no
C83 H83B . . .948 no
C83 H83C . . .954 no
C84 H84A . . .953 no
C84 H84B . . .936 no
C84 H84C . . .962 no
C85 C86 . . 1.54(2) no
C85 H85A . . .954 no
C85 H85B . . .943 no
C86 C87 . . 1.54(3) no
C86 H86A . . .952 no
C86 H86B . . .954 no
C87 C88 . . 1.54(2) no
C87 H87A . . .951 no
C87 H87B . . .948 no
C88 H88A . . .950 no
C88 H88B . . .954 no
C89 C90 . . 1.54(3) no
C89 H89A . . .952 no
C89 H89B . . .953 no
C90 C91 . . 1.54(3) no
C90 H90A . . .960 no
C90 H90B . . .939 no
C91 C92 . . 1.54(3) no
C91 H91A . . .946 no
C91 H91B . . .955 no
C92 H92A . . .939 no
C92 H92B . . .961 no

loop_
_geom_hbond_atom_site_label_D
_geom_hbond_atom_site_label_H
_geom_hbond_atom_site_label_A
_geom_hbond_site_symmetry_A
_geom_hbond_distance_DH
_geom_hbond_distance_HA
_geom_hbond_distance_DA
_geom_hbond_angle_DHA
_geom_hbond_publ_flag
O9 H9A O7 2_556 .95 1.94 2.69(2) 135 yes
O9 H9B O8 2_546 .96 2.56 2.74(2) 91 yes
O14 H14A O12 2_547 .95 1.73 2.67(2) 169 yes
O14 H14B O13 2_557 .96 1.97 2.73(2) 134 yes
C40 H40A N17 . .94 2.48 3.15(2) 128 yes
C47 H47B N18 . .95 2.45 3.09(2) 125 yes
C29 H29A O7 . .96 2.11 2.82(2) 130 yes
C52 H52C O8 . .94 2.07 2.78(2) 132 yes
C47 H47B O9 . .95 2.49 3.40(2) 159 no
C61 H61A O12 . .94 1.91 2.69(2) 139 yes
C84 H84C O13 . .96 1.89 2.70(2) 139 yes
C40 H40A Br1 . .94 2.83 3.72(2) 157 no
C56 H56 Br2 . .95 2.89 3.440(10) 118 no
C68 H68 Br1 2_556 .94 2.93 3.78(2) 151 no

loop_
_geom_torsion_atom_site_label_1
_geom_torsion_atom_site_label_2
_geom_torsion_atom_site_label_3
_geom_torsion_atom_site_label_4
_geom_torsion
_geom_torsion_publ_flag
Co3 N17 C24 C25 35.0(10) no
Co3 N17 C24 C32 164.3(8) no
Co3 N18 C25 C24 27.0(10) no
Co3 N18 C25 C41 152.3(8) no
Co4 N19 C56 C57 40.6(10) no
Co4 N19 C56 C64 176.3(8) no
Co4 N20 C57 C56 41.5(9) no
Co4 N20 C57 C73 178.8(8) no
N17 C24 C25 N18 -38.0(10) yes
N17 C24 C25 C41 -163.8(10) no
N17 C24 C32 C33 121.0(10) no
N17 C24 C32 C37 -54.0(10) no
N18 C25 C24 C32 -168.0(10) no
N18 C25 C41 C42 -48.0(10) no
N18 C25 C41 C46 130.0(10) no
N19 C56 C57 N20 -51.0(10) yes
N19 C56 C57 C73 175.0(10) no
N19 C56 C64 C65 90.0(10) no
N20 C57 C56 C64 177.0(10) no
N20 C57 C73 C74 -91.0(10) no
N20 C57 C73 C78 85.0(10) no
C24 C25 C41 C42 71.0(10) no
C24 C25 C41 C46 -109.0(10) no
C25 C24 C32 C33 -113.0(10) no
C25 C24 C32 C37 70.0(10) no
C56 C57 C73 C74 37.0(10) no
C56 C57 C73 C78 -145.0(10) no
C57 C56 C64 C65 -143.0(10) no
C57 C56 C64 C69 35.0(10) no
C64 C56 C57 C73 44.0(10) no
